data_4021873
loop_
_publ_author_name
'Yan-Chao Wu'
'Li Liu'
'Hui-Jing Li'
'Dong Wang'
'Yong-Jun Chen'

_publ_section_title
;
 Skraup-Doebner-Von Miller Quinoline Synthesis Revisited:
 Reversal of the Regiochemistry for \g-Aryl-\b,\g-unsaturated
 \a-Ketoesters
;
_journal_name_full 'Journal of Organic Chemistry'
_journal_page_first 6592
_journal_page_last 6595
_journal_paper_doi 10.1021/jo060290n
_journal_volume 71
_journal_year 2006
_chemical_formula_sum 'C19 H17 N O2'
_chemical_formula_weight 291.34
_chemical_melting_point 134
_chemical_name_systematic
; 
 ? 
;
_space_group_IT_number 14
_symmetry_cell_setting monoclinic
_symmetry_space_group_name_Hall '-P 2ybc'
_symmetry_space_group_name_H-M 'P 1 21/c 1'
_atom_sites_solution_hydrogens geom
_atom_sites_solution_primary direct
_atom_sites_solution_secondary difmap
_audit_creation_method SHELXL-97
_cell_angle_alpha 90.00
_cell_angle_beta 109.99(3)
_cell_angle_gamma 90.00
_cell_formula_units_Z 4
_cell_length_a 7.9843(16)
_cell_length_b 19.014(4)
_cell_length_c 10.550(2)
_cell_measurement_reflns_used 9208
_cell_measurement_temperature 293(2)
_cell_measurement_theta_max 27.47
_cell_measurement_theta_min 2.32
_cell_volume 1505.1(5)
_computing_cell_refinement 'Rapid Auto(Rigaku 2001)'
_computing_data_collection 'Rapid Auto(Rigaku 2001)'
_computing_data_reduction 'Rapid Auto(Rigaku 2001)'
_computing_structure_refinement 'SHELXL-97 (Sheldrick, 1997)'
_computing_structure_solution 'SHELXS-97 (Sheldrick, 1990)'
_diffrn_ambient_temperature 293(2)
_diffrn_measured_fraction_theta_full 0.972
_diffrn_measured_fraction_theta_max 0.972
_diffrn_measurement_device_type 'Rigaku Raxis Rapid IP Area Detector'
_diffrn_measurement_method '\w Oscillation'
_diffrn_radiation_monochromator graphite
_diffrn_radiation_source 'Rotating Anode'
_diffrn_radiation_type MoK\a
_diffrn_radiation_wavelength 0.71073
_diffrn_reflns_av_R_equivalents 0.0543
_diffrn_reflns_av_sigmaI/netI 0.0429
_diffrn_reflns_limit_h_max 10
_diffrn_reflns_limit_h_min -9
_diffrn_reflns_limit_k_max 24
_diffrn_reflns_limit_k_min -22
_diffrn_reflns_limit_l_max 12
_diffrn_reflns_limit_l_min -13
_diffrn_reflns_number 9208
_diffrn_reflns_theta_full 27.47
_diffrn_reflns_theta_max 27.47
_diffrn_reflns_theta_min 2.32
_exptl_absorpt_coefficient_mu 0.083
_exptl_absorpt_correction_T_max 0.9784
_exptl_absorpt_correction_T_min 0.9367
_exptl_absorpt_correction_type empirical
_exptl_absorpt_process_details abscor
_exptl_crystal_colour colorless
_exptl_crystal_density_diffrn 1.286
_exptl_crystal_density_method 'not measured'
_exptl_crystal_description platelet
_exptl_crystal_F_000 616
_exptl_crystal_size_max 0.79
_exptl_crystal_size_mid 0.32
_exptl_crystal_size_min 0.26
_refine_diff_density_max 0.214
_refine_diff_density_min -0.260
_refine_diff_density_rms 0.057
_refine_ls_extinction_method none
_refine_ls_goodness_of_fit_ref 1.030
_refine_ls_hydrogen_treatment noref
_refine_ls_matrix_type full
_refine_ls_number_parameters 208
_refine_ls_number_reflns 3352
_refine_ls_number_restraints 0
_refine_ls_restrained_S_all 1.030
_refine_ls_R_factor_all 0.0921
_refine_ls_R_factor_gt 0.0671
_refine_ls_shift/su_max 0.000
_refine_ls_shift/su_mean 0.000
_refine_ls_structure_factor_coef Fsqd
_refine_ls_weighting_details 'calc w=1/[\s^2^(Fo^2^)+(0.0957P)^2^+0.3588P] where P=(Fo^2^+2Fc^2^)/3'
_refine_ls_weighting_scheme calc
_refine_ls_wR_factor_gt 0.1710
_refine_ls_wR_factor_ref 0.1904
_reflns_number_gt 2379
_reflns_number_total 3352
_reflns_threshold_expression >2sigma(I)
_cod_data_source_file jo060290nsi20060212_025049.cif
_cod_depositor_comments
;
The following automatic conversions were performed:
'_symmetry_cell_setting' value 'Monoclinic' changed to 'monoclinic'
according to '/home/saulius/struct/CIF-dictionaries/cif_core.dic'
dictionary named 'cif_core.dic' version 2.4.1 from 2010-06-29.

Automatic conversion script
Id: cif_fix_enum 1527 2010-12-29 10:47:43Z saulius 
;
_cod_original_sg_symbol_H-M 'P 21/c'
_cod_database_code 4021873

loop_
_symmetry_equiv_pos_as_xyz
'x, y, z'
'-x, y+1/2, -z+1/2'
'-x, -y, -z'
'x, -y-1/2, z-1/2'

loop_
_atom_site_label
_atom_site_type_symbol
_atom_site_fract_x
_atom_site_fract_y
_atom_site_fract_z
_atom_site_U_iso_or_equiv
_atom_site_adp_type
_atom_site_occupancy
_atom_site_symmetry_multiplicity
_atom_site_calc_flag
_atom_site_refinement_flags
N1 N 0.3032(2) 0.55368(8) 0.27257(16) 0.0449(4) Uani 1 1 d .
O1 O 0.1641(3) 0.30083(8) 0.10900(18) 0.0759(6) Uani 1 1 d .
O2 O 0.0749(2) 0.37075(7) -0.07097(15) 0.0594(4) Uani 1 1 d .
C1 C 0.0136(4) 0.31035(13) -0.1569(3) 0.0738(7) Uani 1 1 d .
H1A H -0.0527 0.2800 -0.1188 0.101(11) Uiso 1 1 calc R
H1B H 0.1142 0.2853 -0.1644 0.122(13) Uiso 1 1 calc R
H1C H -0.0615 0.3255 -0.2447 0.113(11) Uiso 1 1 calc R
C2 C 0.1451(3) 0.35862(11) 0.0605(2) 0.0518(5) Uani 1 1 d .
C3 C 0.1988(3) 0.42602(10) 0.1370(2) 0.0455(5) Uani 1 1 d .
C4 C 0.2030(3) 0.43245(10) 0.2726(2) 0.0449(4) Uani 1 1 d .
C5 C 0.1568(3) 0.37906(11) 0.3472(2) 0.0547(5) Uani 1 1 d .
H5A H 0.1201 0.3354 0.3079 0.066 Uiso 1 1 calc R
C6 C 0.1655(3) 0.39103(12) 0.4762(2) 0.0589(6) Uani 1 1 d .
H6A H 0.1371 0.3546 0.5241 0.071 Uiso 1 1 calc R
C7 C 0.2161(3) 0.45658(12) 0.5402(2) 0.0520(5) Uani 1 1 d .
C8 C 0.2619(3) 0.51028(11) 0.47167(19) 0.0478(5) Uani 1 1 d .
C9 C 0.2570(3) 0.49870(10) 0.33637(19) 0.0442(4) Uani 1 1 d .
C11 C 0.2971(3) 0.54613(10) 0.14650(19) 0.0438(4) Uani 1 1 d .
C12 C 0.2447(3) 0.48224(10) 0.0759(2) 0.0486(5) Uani 1 1 d .
H12A H 0.2416 0.4785 -0.0127 0.058 Uiso 1 1 calc R
C13 C 0.2137(4) 0.46628(15) 0.6818(2) 0.0668(7) Uani 1 1 d .
H13A H 0.2044 0.4212 0.7199 0.113(11) Uiso 1 1 calc R
H13B H 0.1134 0.4948 0.6792 0.107(11) Uiso 1 1 calc R
H13C H 0.3217 0.4890 0.7362 0.093(10) Uiso 1 1 calc R
C14 C 0.3154(4) 0.58158(13) 0.5337(2) 0.0609(6) Uani 1 1 d .
H14A H 0.2136 0.6121 0.5074 0.19(2) Uiso 1 1 calc R
H14B H 0.4061 0.6009 0.5032 0.130(13) Uiso 1 1 calc R
H14C H 0.3608 0.5773 0.6302 0.125(12) Uiso 1 1 calc R
C15 C 0.3489(3) 0.60830(10) 0.0836(2) 0.0474(5) Uani 1 1 d .
C16 C 0.4491(3) 0.66146(12) 0.1645(2) 0.0578(6) Uani 1 1 d .
H16A H 0.4852 0.6570 0.2578 0.069 Uiso 1 1 calc R
C17 C 0.4962(4) 0.72062(12) 0.1095(3) 0.0687(7) Uani 1 1 d .
H17A H 0.5626 0.7559 0.1654 0.082 Uiso 1 1 calc R
C18 C 0.4453(4) 0.72758(13) -0.0271(3) 0.0765(8) Uani 1 1 d .
H18A H 0.4782 0.7673 -0.0644 0.092 Uiso 1 1 calc R
C19 C 0.3452(5) 0.67572(14) -0.1099(3) 0.0779(8) Uani 1 1 d .
H19A H 0.3092 0.6807 -0.2031 0.093 Uiso 1 1 calc R
C20 C 0.2984(4) 0.61644(12) -0.0546(2) 0.0628(6) Uani 1 1 d .
H20A H 0.2319 0.5814 -0.1111 0.075 Uiso 1 1 calc R

loop_
_atom_site_aniso_label
_atom_site_aniso_U_11
_atom_site_aniso_U_22
_atom_site_aniso_U_33
_atom_site_aniso_U_23
_atom_site_aniso_U_13
_atom_site_aniso_U_12
N1 0.0486(9) 0.0431(8) 0.0425(9) -0.0002(7) 0.0149(7) 0.0005(7)
O1 0.1146(15) 0.0399(8) 0.0707(11) 0.0022(7) 0.0282(10) 0.0013(9)
O2 0.0783(11) 0.0444(8) 0.0521(9) -0.0086(6) 0.0177(8) -0.0015(7)
C1 0.0914(19) 0.0534(13) 0.0710(17) -0.0245(12) 0.0205(15) -0.0054(14)
C2 0.0586(13) 0.0434(11) 0.0555(12) -0.0025(9) 0.0222(10) 0.0016(9)
C3 0.0485(11) 0.0394(9) 0.0473(11) 0.0006(8) 0.0146(8) 0.0018(8)
C4 0.0459(10) 0.0431(10) 0.0461(11) 0.0030(8) 0.0163(8) 0.0041(8)
C5 0.0635(13) 0.0458(11) 0.0557(12) 0.0052(9) 0.0214(10) -0.0015(10)
C6 0.0657(14) 0.0565(12) 0.0581(13) 0.0143(10) 0.0259(11) 0.0042(11)
C7 0.0502(11) 0.0625(13) 0.0448(11) 0.0079(9) 0.0182(9) 0.0097(10)
C8 0.0453(11) 0.0550(11) 0.0418(10) 0.0011(8) 0.0133(8) 0.0054(9)
C9 0.0435(10) 0.0456(10) 0.0425(10) 0.0013(8) 0.0133(8) 0.0031(8)
C11 0.0469(10) 0.0427(10) 0.0424(10) -0.0001(8) 0.0160(8) 0.0020(8)
C12 0.0611(12) 0.0453(10) 0.0413(10) -0.0023(8) 0.0199(9) 0.0002(9)
C13 0.0692(15) 0.0868(18) 0.0481(12) 0.0099(12) 0.0249(11) 0.0093(14)
C14 0.0718(15) 0.0624(14) 0.0509(13) -0.0105(10) 0.0239(11) -0.0042(12)
C15 0.0534(11) 0.0429(10) 0.0489(11) 0.0000(8) 0.0214(9) 0.0004(9)
C16 0.0724(15) 0.0518(12) 0.0527(12) -0.0061(9) 0.0260(11) -0.0108(10)
C17 0.0866(18) 0.0500(12) 0.0771(17) -0.0083(11) 0.0378(14) -0.0156(12)
C18 0.109(2) 0.0530(14) 0.0810(18) 0.0076(13) 0.0503(17) -0.0111(14)
C19 0.119(2) 0.0660(15) 0.0546(14) 0.0099(12) 0.0370(15) -0.0080(15)
C20 0.0864(17) 0.0534(12) 0.0489(12) 0.0005(10) 0.0235(11) -0.0087(12)

loop_
_atom_type_symbol
_atom_type_description
_atom_type_scat_dispersion_real
_atom_type_scat_dispersion_imag
_atom_type_scat_source
C C 0.0033 0.0016 'International Tables Vol C Tables 4.2.6.8 and 6.1.1.4'
H H 0.0000 0.0000 'International Tables Vol C Tables 4.2.6.8 and 6.1.1.4'
N N 0.0061 0.0033 'International Tables Vol C Tables 4.2.6.8 and 6.1.1.4'
O O 0.0106 0.0060 'International Tables Vol C Tables 4.2.6.8 and 6.1.1.4'

loop_
_geom_angle_atom_site_label_1
_geom_angle_atom_site_label_2
_geom_angle_atom_site_label_3
_geom_angle
C11 N1 C9 119.42(16)
C2 O2 C1 116.78(18)
O2 C1 H1A 109.5
O2 C1 H1B 109.5
H1A C1 H1B 109.5
O2 C1 H1C 109.5
H1A C1 H1C 109.5
H1B C1 H1C 109.5
O1 C2 O2 123.50(19)
O1 C2 C3 125.6(2)
O2 C2 C3 110.86(17)
C12 C3 C4 119.37(18)
C12 C3 C2 119.34(18)
C4 C3 C2 121.29(17)
C5 C4 C9 117.93(18)
C5 C4 C3 125.35(19)
C9 C4 C3 116.72(17)
C6 C5 C4 120.4(2)
C6 C5 H5A 119.8
C4 C5 H5A 119.8
C5 C6 C7 122.5(2)
C5 C6 H6A 118.8
C7 C6 H6A 118.8
C8 C7 C6 119.38(19)
C8 C7 C13 121.7(2)
C6 C7 C13 118.9(2)
C7 C8 C9 119.32(19)
C7 C8 C14 122.00(18)
C9 C8 C14 118.68(18)
N1 C9 C4 122.38(17)
N1 C9 C8 117.09(17)
C4 C9 C8 120.51(17)
N1 C11 C12 121.78(17)
N1 C11 C15 116.36(17)
C12 C11 C15 121.86(17)
C3 C12 C11 120.33(18)
C3 C12 H12A 119.8
C11 C12 H12A 119.8
C7 C13 H13A 109.5
C7 C13 H13B 109.5
H13A C13 H13B 109.5
C7 C13 H13C 109.5
H13A C13 H13C 109.5
H13B C13 H13C 109.5
C8 C14 H14A 109.5
C8 C14 H14B 109.5
H14A C14 H14B 109.5
C8 C14 H14C 109.5
H14A C14 H14C 109.5
H14B C14 H14C 109.5
C20 C15 C16 117.82(19)
C20 C15 C11 122.44(19)
C16 C15 C11 119.73(18)
C17 C16 C15 121.3(2)
C17 C16 H16A 119.4
C15 C16 H16A 119.4
C18 C17 C16 120.0(2)
C18 C17 H17A 120.0
C16 C17 H17A 120.0
C17 C18 C19 119.9(2)
C17 C18 H18A 120.0
C19 C18 H18A 120.0
C20 C19 C18 120.0(2)
C20 C19 H19A 120.0
C18 C19 H19A 120.0
C19 C20 C15 121.0(2)
C19 C20 H20A 119.5
C15 C20 H20A 119.5

loop_
_geom_bond_atom_site_label_1
_geom_bond_atom_site_label_2
_geom_bond_distance
N1 C11 1.322(2)
N1 C9 1.361(2)
O1 C2 1.200(2)
O2 C2 1.326(3)
O2 C1 1.441(3)
C1 H1A 0.9600
C1 H1B 0.9600
C1 H1C 0.9600
C2 C3 1.497(3)
C3 C12 1.362(3)
C3 C4 1.424(3)
C4 C5 1.409(3)
C4 C9 1.424(3)
C5 C6 1.357(3)
C5 H5A 0.9300
C6 C7 1.409(3)
C6 H6A 0.9300
C7 C8 1.371(3)
C7 C13 1.513(3)
C8 C9 1.432(3)
C8 C14 1.503(3)
C11 C12 1.411(3)
C11 C15 1.482(3)
C12 H12A 0.9300
C13 H13A 0.9600
C13 H13B 0.9600
C13 H13C 0.9600
C14 H14A 0.9600
C14 H14B 0.9600
C14 H14C 0.9600
C15 C20 1.382(3)
C15 C16 1.387(3)
C16 C17 1.376(3)
C16 H16A 0.9300
C17 C18 1.364(4)
C17 H17A 0.9300
C18 C19 1.377(4)
C18 H18A 0.9300
C19 C20 1.378(3)
C19 H19A 0.9300
C20 H20A 0.9300

loop_
_cod_related_entry_id
_cod_related_entry_database
_cod_related_entry_code
1 ChemSpider 17240120
